data_7152591
loop_
_publ_author_name
'Samuel, David'
'Norrell, Kirsten'
'Hilmey, David G.'

_publ_section_title
;
 Novel ring chemistry of vitamin B(6) with singlet oxygen and an activated
 ene: isolated products and identified intermediates suggesting an
 operable [3 + 2] cycloaddition.
;
_journal_issue 36
_journal_name_full 'Organic &amp; biomolecular chemistry'
_journal_page_first 7278
_journal_page_last 7281
_journal_paper_doi 10.1039/c2ob26067k
_journal_volume 10
_journal_year 2012
_chemical_formula_moiety 'C13 H13 D3 N2 O5'
_chemical_formula_sum 'C13 H13 D3 N2 O5'
_chemical_formula_weight 283.30
_chemical_name_common sbudh02
_chemical_name_systematic
;
?
;
_space_group_IT_number 61
_symmetry_cell_setting orthorhombic
_symmetry_space_group_name_Hall '-P 2ac 2ab'
_symmetry_space_group_name_H-M 'P b c a'
_atom_sites_solution_hydrogens geom
_atom_sites_solution_primary direct
_atom_sites_solution_secondary difmap
_audit_creation_method SHELXL-97
_cell_angle_alpha 90.00
_cell_angle_beta 90.00
_cell_angle_gamma 90.00
_cell_formula_units_Z 8
_cell_length_a 7.8267(6)
_cell_length_b 11.7766(8)
_cell_length_c 26.1425(19)
_cell_measurement_reflns_used 4025
_cell_measurement_temperature 100.0(5)
_cell_measurement_theta_max 37.82
_cell_measurement_theta_min 2.72
_cell_volume 2409.6(3)
_computing_cell_refinement 'SAINT (Bruker, 2009)'
_computing_data_collection 'APEX2 (Bruker, 2011)'
_computing_data_reduction 'SAINT (Bruker, 2009)'
_computing_molecular_graphics 'SHELXTL (Sheldrick, 2008)'
_computing_publication_material 'SHELXTL (Sheldrick, 2008)'
_computing_structure_refinement 'SHELXL-97 (Sheldrick, 2008)'
_computing_structure_solution 'SIR97 (Altomare et al., 1999)'
_diffrn_ambient_temperature 100.0(5)
_diffrn_measured_fraction_theta_full 0.999
_diffrn_measured_fraction_theta_max 0.999
_diffrn_measurement_device_type 'Bruker SMART APEX II CCD Platform'
_diffrn_measurement_method 'area detector, \w scans per \f'
_diffrn_radiation_monochromator graphite
_diffrn_radiation_source 'fine-focus sealed tube'
_diffrn_radiation_type MoK\a
_diffrn_radiation_wavelength 0.71073
_diffrn_reflns_av_R_equivalents 0.0644
_diffrn_reflns_av_sigmaI/netI 0.0396
_diffrn_reflns_limit_h_max 13
_diffrn_reflns_limit_h_min -13
_diffrn_reflns_limit_k_max 20
_diffrn_reflns_limit_k_min -20
_diffrn_reflns_limit_l_max 45
_diffrn_reflns_limit_l_min -45
_diffrn_reflns_number 83310
_diffrn_reflns_theta_full 37.78
_diffrn_reflns_theta_max 37.78
_diffrn_reflns_theta_min 3.03
_diffrn_standards_number 0
_exptl_absorpt_coefficient_mu 0.120
_exptl_absorpt_correction_T_max 0.9764
_exptl_absorpt_correction_T_min 0.9718
_exptl_absorpt_correction_type multi-scan
_exptl_absorpt_process_details 'SADABS (Sheldrick, 2008)'
_exptl_crystal_colour colorless
_exptl_crystal_density_diffrn 1.562
_exptl_crystal_density_method 'not measured'
_exptl_crystal_description block
_exptl_crystal_F_000 1184
_exptl_crystal_size_max 0.24
_exptl_crystal_size_mid 0.20
_exptl_crystal_size_min 0.20
_refine_diff_density_max 0.621
_refine_diff_density_min -0.236
_refine_diff_density_rms 0.072
_refine_ls_extinction_method none
_refine_ls_goodness_of_fit_ref 1.053
_refine_ls_hydrogen_treatment refall
_refine_ls_matrix_type full
_refine_ls_number_parameters 245
_refine_ls_number_reflns 6466
_refine_ls_number_restraints 0
_refine_ls_restrained_S_all 1.053
_refine_ls_R_factor_all 0.0577
_refine_ls_R_factor_gt 0.0434
_refine_ls_shift/su_max 0.001
_refine_ls_shift/su_mean 0.000
_refine_ls_structure_factor_coef Fsqd
_refine_ls_weighting_details 'calc w=1/[\s^2^(Fo^2^)+(0.0635P)^2^+0.4428P] where P=(Fo^2^+2Fc^2^)/3'
_refine_ls_weighting_scheme calc
_refine_ls_wR_factor_gt 0.1174
_refine_ls_wR_factor_ref 0.1236
_reflns_number_gt 5075
_reflns_number_total 6466
_reflns_threshold_expression >2sigma(I)
_cod_data_source_file c2ob26067k.txt
_cod_data_source_block sbudh02-compound9
_cod_original_sg_symbol_H-M Pbca
_cod_database_code 7152591

loop_
_symmetry_equiv_pos_as_xyz
'x, y, z'
'-x+1/2, -y, z+1/2'
'-x, y+1/2, -z+1/2'
'x+1/2, -y+1/2, -z'
'-x, -y, -z'
'x-1/2, y, -z-1/2'
'x, -y-1/2, z-1/2'
'-x-1/2, y-1/2, z'

loop_
_atom_site_label
_atom_site_type_symbol
_atom_site_fract_x
_atom_site_fract_y
_atom_site_fract_z
_atom_site_U_iso_or_equiv
_atom_site_adp_type
_atom_site_occupancy
_atom_site_symmetry_multiplicity
_atom_site_calc_flag
O1 O 0.63826(9) 0.56211(6) 0.25216(3) 0.01712(12) Uani 1 1 d
O2 O 0.27462(10) 0.76502(6) 0.15174(3) 0.02235(15) Uani 1 1 d
O3 O 0.72057(9) 0.29490(5) 0.12272(3) 0.01827(13) Uani 1 1 d
O4 O 0.38658(10) 0.23782(6) 0.00287(3) 0.02093(14) Uani 1 1 d
D4 D 0.361(2) 0.1648(17) -0.0050(7) 0.042(5) Uiso 1 1 d
O5 O 0.20259(9) 0.50847(6) -0.00678(2) 0.01508(12) Uani 1 1 d
D5 D 0.265(3) 0.4744(15) -0.0326(7) 0.044(5) Uiso 1 1 d
N1 N 0.46738(9) 0.68485(6) 0.20721(3) 0.01257(12) Uani 1 1 d
N2 N 0.61364(9) 0.57297(6) 0.09026(3) 0.01067(11) Uani 1 1 d
D2 D 0.6462(17) 0.6395(12) 0.0990(5) 0.015(3) Uiso 1 1 d
C1 C 0.54742(10) 0.58211(7) 0.21552(3) 0.01213(13) Uani 1 1 d
C2 C 0.50369(10) 0.50395(6) 0.17166(3) 0.01107(12) Uani 1 1 d
H2 H 0.4683(18) 0.4277(12) 0.1852(5) 0.017(3) Uiso 1 1 d
C3 C 0.36254(10) 0.56583(7) 0.14198(3) 0.01117(12) Uani 1 1 d
H3 H 0.2502(19) 0.5329(12) 0.1457(5) 0.020(3) Uiso 1 1 d
C4 C 0.35839(11) 0.68392(7) 0.16546(3) 0.01356(13) Uani 1 1 d
C5 C 0.65462(10) 0.49263(6) 0.13143(3) 0.01051(12) Uani 1 1 d
C6 C 0.63257(10) 0.37438(6) 0.10799(3) 0.01128(12) Uani 1 1 d
C7 C 0.49098(10) 0.35937(6) 0.07087(3) 0.01101(12) Uani 1 1 d
C8 C 0.38315(10) 0.44795(6) 0.06368(3) 0.01041(12) Uani 1 1 d
C9 C 0.42737(10) 0.56325(6) 0.08572(3) 0.01033(12) Uani 1 1 d
H9 H 0.3819(16) 0.6229(11) 0.0652(5) 0.012(3) Uiso 1 1 d
C10 C 0.48100(12) 0.77890(7) 0.24281(3) 0.01686(15) Uani 1 1 d
H10A H 0.426(2) 0.7519(13) 0.2736(7) 0.032(4) Uiso 1 1 d
H10B H 0.600(2) 0.7997(14) 0.2484(6) 0.032(4) Uiso 1 1 d
H10C H 0.4210(19) 0.8425(12) 0.2285(6) 0.023(3) Uiso 1 1 d
C11 C 0.83358(11) 0.50969(8) 0.15202(4) 0.01560(14) Uani 1 1 d
H11A H 0.857(2) 0.5899(14) 0.1628(7) 0.029(4) Uiso 1 1 d
H11B H 0.8557(19) 0.4584(13) 0.1798(6) 0.025(4) Uiso 1 1 d
H11C H 0.918(2) 0.4948(14) 0.1237(6) 0.035(4) Uiso 1 1 d
C12 C 0.47565(11) 0.24061(7) 0.04998(3) 0.01344(13) Uani 1 1 d
H12A H 0.5878(19) 0.2069(13) 0.0469(6) 0.024(4) Uiso 1 1 d
H12B H 0.4111(17) 0.1934(11) 0.0758(5) 0.013(3) Uiso 1 1 d
C13 C 0.21082(10) 0.44110(7) 0.03840(3) 0.01285(13) Uani 1 1 d
H13A H 0.1854(17) 0.3644(11) 0.0308(5) 0.015(3) Uiso 1 1 d
H13B H 0.1252(17) 0.4769(11) 0.0630(5) 0.014(3) Uiso 1 1 d

loop_
_atom_site_aniso_label
_atom_site_aniso_U_11
_atom_site_aniso_U_22
_atom_site_aniso_U_33
_atom_site_aniso_U_23
_atom_site_aniso_U_13
_atom_site_aniso_U_12
O1 0.0215(3) 0.0178(3) 0.0121(3) -0.0007(2) -0.0045(2) 0.0022(2)
O2 0.0306(4) 0.0175(3) 0.0190(3) -0.0052(2) -0.0073(3) 0.0119(3)
O3 0.0220(3) 0.0122(3) 0.0206(3) -0.0023(2) -0.0052(2) 0.0065(2)
O4 0.0283(4) 0.0148(3) 0.0197(3) -0.0056(2) -0.0091(3) 0.0017(2)
O5 0.0164(3) 0.0169(3) 0.0119(3) -0.0011(2) -0.0004(2) 0.0049(2)
N1 0.0157(3) 0.0110(3) 0.0111(3) -0.0027(2) -0.0014(2) 0.0010(2)
N2 0.0118(3) 0.0085(2) 0.0117(3) 0.00015(19) 0.0004(2) -0.00102(19)
C1 0.0146(3) 0.0118(3) 0.0101(3) -0.0008(2) 0.0003(2) 0.0000(2)
C2 0.0138(3) 0.0098(3) 0.0095(3) -0.0005(2) -0.0002(2) 0.0001(2)
C3 0.0118(3) 0.0115(3) 0.0103(3) -0.0022(2) 0.0002(2) 0.0008(2)
C4 0.0153(3) 0.0137(3) 0.0116(3) -0.0028(2) -0.0007(2) 0.0029(2)
C5 0.0112(3) 0.0094(3) 0.0109(3) -0.0013(2) -0.0003(2) 0.0004(2)
C6 0.0125(3) 0.0098(3) 0.0115(3) -0.0013(2) 0.0003(2) 0.0010(2)
C7 0.0128(3) 0.0092(3) 0.0110(3) -0.0012(2) 0.0005(2) -0.0001(2)
C8 0.0124(3) 0.0098(3) 0.0090(3) -0.0013(2) 0.0005(2) -0.0005(2)
C9 0.0116(3) 0.0094(3) 0.0101(3) -0.0011(2) -0.0006(2) 0.0007(2)
C10 0.0218(4) 0.0135(3) 0.0153(3) -0.0055(3) -0.0013(3) 0.0003(3)
C11 0.0127(3) 0.0167(3) 0.0175(4) -0.0028(3) -0.0030(3) 0.0004(3)
C12 0.0163(3) 0.0100(3) 0.0140(3) -0.0029(2) -0.0006(2) -0.0001(2)
C13 0.0115(3) 0.0149(3) 0.0122(3) -0.0021(2) -0.0006(2) 0.0001(2)

loop_
_atom_type_symbol
_atom_type_description
_atom_type_scat_dispersion_real
_atom_type_scat_dispersion_imag
_atom_type_scat_source
C C 0.0033 0.0016 'International Tables Vol C Tables 4.2.6.8 and 6.1.1.4'
H H 0.0000 0.0000 'International Tables Vol C Tables 4.2.6.8 and 6.1.1.4'
D D 0.0000 0.0000 'International Tables Vol C Tables 4.2.6.8 and 6.1.1.4'
N N 0.0061 0.0033 'International Tables Vol C Tables 4.2.6.8 and 6.1.1.4'
O O 0.0106 0.0060 'International Tables Vol C Tables 4.2.6.8 and 6.1.1.4'

loop_
_geom_angle_atom_site_label_1
_geom_angle_atom_site_label_2
_geom_angle_atom_site_label_3
_geom_angle
C12 O4 D4 109.2(12)
C13 O5 D5 109.9(11)
C1 N1 C4 113.37(7)
C1 N1 C10 122.36(7)
C4 N1 C10 123.83(7)
C9 N2 C5 103.08(6)
C9 N2 D2 112.9(9)
C5 N2 D2 109.2(9)
O1 C1 N1 124.01(7)
O1 C1 C2 127.79(7)
N1 C1 C2 108.19(6)
H2 C2 C1 109.9(8)
H2 C2 C3 113.9(8)
C1 C2 C3 104.94(6)
H2 C2 C5 111.3(8)
C1 C2 C5 112.69(6)
C3 C2 C5 103.92(6)
H3 C3 C4 107.9(9)
H3 C3 C2 114.4(9)
C4 C3 C2 104.22(6)
H3 C3 C9 112.6(9)
C4 C3 C9 113.98(6)
C2 C3 C9 103.53(6)
O2 C4 N1 124.03(8)
O2 C4 C3 127.77(8)
N1 C4 C3 108.19(7)
N2 C5 C11 112.16(7)
N2 C5 C6 105.56(6)
C11 C5 C6 111.55(6)
N2 C5 C2 105.60(6)
C11 C5 C2 116.21(7)
C6 C5 C2 104.93(6)
O3 C6 C7 122.33(7)
O3 C6 C5 120.41(7)
C7 C6 C5 117.02(6)
C8 C7 C6 117.67(7)
C8 C7 C12 127.95(7)
C6 C7 C12 114.04(7)
C7 C8 C13 125.32(7)
C7 C8 C9 119.67(7)
C13 C8 C9 114.84(6)
H9 C9 N2 111.1(8)
H9 C9 C8 111.2(8)
N2 C9 C8 109.13(6)
H9 C9 C3 113.3(8)
N2 C9 C3 104.23(6)
C8 C9 C3 107.60(6)
H10A C10 H10C 111.3(13)
H10A C10 H10B 112.5(14)
H10C C10 H10B 109.2(13)
H10A C10 N1 104.5(9)
H10C C10 N1 108.1(9)
H10B C10 N1 111.1(10)
H11B C11 H11C 109.2(13)
H11B C11 H11A 110.3(13)
H11C C11 H11A 104.7(13)
H11B C11 C5 110.6(9)
H11C C11 C5 108.7(10)
H11A C11 C5 113.1(9)
H12A C12 H12B 106.5(12)
H12A C12 O4 111.4(9)
H12B C12 O4 108.8(8)
H12A C12 C7 109.8(9)
H12B C12 C7 108.0(8)
O4 C12 C7 112.10(7)
H13A C13 H13B 112.9(11)
H13A C13 O5 110.4(8)
H13B C13 O5 105.3(8)
H13A C13 C8 109.4(8)
H13B C13 C8 106.8(8)
O5 C13 C8 112.02(7)

loop_
_geom_bond_atom_site_label_1
_geom_bond_atom_site_label_2
_geom_bond_distance
O1 C1 1.2160(10)
O2 C4 1.2127(10)
O3 C6 1.2241(10)
O4 C12 1.4155(11)
O4 D4 0.907(19)
O5 C13 1.4243(11)
O5 D5 0.927(19)
N1 C1 1.3797(10)
N1 C4 1.3853(11)
N1 C10 1.4507(11)
N2 C9 1.4671(10)
N2 C5 1.4683(10)
N2 D2 0.856(14)
C1 C2 1.5096(11)
C2 H2 1.004(14)
C2 C3 1.5342(11)
C2 C5 1.5874(11)
C3 H3 0.966(15)
C3 C4 1.5205(11)
C3 C9 1.5562(11)
C5 C11 1.5139(11)
C5 C6 1.5312(11)
C6 C7 1.4836(11)
C7 C8 1.3549(11)
C7 C12 1.5063(11)
C8 C13 1.5042(11)
C8 C9 1.5150(11)
C9 H9 0.953(13)
C10 H10A 0.965(17)
C10 H10C 0.960(15)
C10 H10B 0.972(17)
C11 H11B 0.960(16)
C11 H11C 1.006(17)
C11 H11A 1.003(16)
C12 H12A 0.967(15)
C12 H12B 1.010(13)
C13 H13A 0.946(13)
C13 H13B 1.021(14)

loop_
_geom_hbond_atom_site_label_D
_geom_hbond_atom_site_label_H
_geom_hbond_atom_site_label_A
_geom_hbond_distance_DH
_geom_hbond_distance_HA
_geom_hbond_distance_DA
_geom_hbond_angle_DHA
_geom_hbond_site_symmetry_A
O4 D4 O5 0.907(19) 1.91(2) 2.8011(10) 168.0(18) 8_655
O5 D5 N2 0.927(19) 1.87(2) 2.7842(10) 171.0(17) 5_665
N2 D2 O3 0.856(14) 2.195(14) 3.0389(9) 168.8(12) 8_765

loop_
_geom_torsion_atom_site_label_1
_geom_torsion_atom_site_label_2
_geom_torsion_atom_site_label_3
_geom_torsion_atom_site_label_4
_geom_torsion
C4 N1 C1 O1 -174.41(8)
C10 N1 C1 O1 -1.73(13)
C4 N1 C1 C2 6.38(9)
C10 N1 C1 C2 179.06(7)
O1 C1 C2 H2 47.9(8)
N1 C1 C2 H2 -132.9(8)
O1 C1 C2 C3 170.71(8)
N1 C1 C2 C3 -10.12(8)
O1 C1 C2 C5 -76.87(10)
N1 C1 C2 C5 102.30(7)
H2 C2 C3 H3 12.5(13)
C1 C2 C3 H3 -107.7(9)
C5 C2 C3 H3 133.8(9)
H2 C2 C3 C4 130.1(9)
C1 C2 C3 C4 9.85(8)
C5 C2 C3 C4 -108.66(7)
H2 C2 C3 C9 -110.5(9)
C1 C2 C3 C9 129.34(6)
C5 C2 C3 C9 10.82(7)
C1 N1 C4 O2 179.39(9)
C10 N1 C4 O2 6.83(14)
C1 N1 C4 C3 0.28(10)
C10 N1 C4 C3 -172.28(8)
H3 C3 C4 O2 -63.7(9)
C2 C3 C4 O2 174.35(9)
C9 C3 C4 O2 62.21(12)
H3 C3 C4 N1 115.4(9)
C2 C3 C4 N1 -6.58(9)
C9 C3 C4 N1 -118.72(7)
C9 N2 C5 C11 -165.44(6)
C9 N2 C5 C6 72.89(7)
C9 N2 C5 C2 -37.92(7)
H2 C2 C5 N2 138.9(9)
C1 C2 C5 N2 -97.08(7)
C3 C2 C5 N2 15.97(7)
H2 C2 C5 C11 -96.0(9)
C1 C2 C5 C11 27.96(9)
C3 C2 C5 C11 141.00(7)
H2 C2 C5 C6 27.7(9)
C1 C2 C5 C6 151.66(6)
C3 C2 C5 C6 -95.29(7)
N2 C5 C6 O3 148.75(8)
C11 C5 C6 O3 26.68(11)
C2 C5 C6 O3 -99.96(9)
N2 C5 C6 C7 -36.75(9)
C11 C5 C6 C7 -158.82(7)
C2 C5 C6 C7 74.54(8)
O3 C6 C7 C8 168.92(8)
C5 C6 C7 C8 -5.46(11)
O3 C6 C7 C12 -4.83(11)
C5 C6 C7 C12 -179.22(7)
C6 C7 C8 C13 -164.15(7)
C12 C7 C8 C13 8.61(13)
C6 C7 C8 C9 10.80(11)
C12 C7 C8 C9 -176.44(7)
C5 N2 C9 H9 167.6(8)
C5 N2 C9 C8 -69.45(7)
C5 N2 C9 C3 45.27(7)
C7 C8 C9 H9 149.7(8)
C13 C8 C9 H9 -34.8(8)
C7 C8 C9 N2 26.86(10)
C13 C8 C9 N2 -157.68(6)
C7 C8 C9 C3 -85.66(9)
C13 C8 C9 C3 89.80(8)
H3 C3 C9 H9 80.5(13)
C4 C3 C9 H9 -42.8(8)
C2 C3 C9 H9 -155.3(8)
H3 C3 C9 N2 -158.6(9)
C4 C3 C9 N2 78.09(8)
C2 C3 C9 N2 -34.46(7)
H3 C3 C9 C8 -42.8(9)
C4 C3 C9 C8 -166.11(6)
C2 C3 C9 C8 81.33(7)
C1 N1 C10 H10A -64.5(11)
C4 N1 C10 H10A 107.4(11)
C1 N1 C10 H10C 176.9(10)
C4 N1 C10 H10C -11.2(10)
C1 N1 C10 H10B 57.0(11)
C4 N1 C10 H10B -131.1(11)
N2 C5 C11 H11B 177.6(10)
C6 C5 C11 H11B -64.2(10)
C2 C5 C11 H11B 56.0(10)
N2 C5 C11 H11C -62.5(10)
C6 C5 C11 H11C 55.7(10)
C2 C5 C11 H11C 175.9(10)
N2 C5 C11 H11A 53.3(11)
C6 C5 C11 H11A 171.5(11)
C2 C5 C11 H11A -68.3(11)
C8 C7 C12 H12A 153.1(10)
C6 C7 C12 H12A -33.9(10)
C8 C7 C12 H12B -91.2(8)
C6 C7 C12 H12B 81.8(8)
C8 C7 C12 O4 28.68(12)
C6 C7 C12 O4 -158.34(7)
C7 C8 C13 H13A 4.7(9)
C9 C8 C13 H13A -170.5(9)
C7 C8 C13 H13B 127.2(8)
C9 C8 C13 H13B -48.0(8)
C7 C8 C13 O5 -118.02(9)
C9 C8 C13 O5 66.82(9)
